data_7114172
loop_
_publ_author_name
'Jiang, Jianfeng'
'Koch, Stephen A.'

_publ_section_title
;
 Two-dimensional materials based on trans-[FeII(CN)4(CO)2]2??? building
 blocks; first structural evidence for a hydrated metal carbonyl ligation
;
_journal_issue 16
_journal_name_full 'Chemical Communications'
_journal_page_first 1724
_journal_paper_doi 10.1039/b200337f
_journal_year 2002
_chemical_formula_sum 'C6 H20 Co Fe N4 O12'
_chemical_formula_weight 455.02
_chemical_name_systematic
;Cobalt(II)diaquo Iron(II)tetracyanodicarbonyl octahydrate  
 ? 
;
_space_group_IT_number 10
_symmetry_cell_setting monoclinic
_symmetry_space_group_name_Hall '-P 2y'
_symmetry_space_group_name_H-M 'P 1 2/m 1'
_atom_sites_solution_hydrogens none
_atom_sites_solution_primary direct
_atom_sites_solution_secondary difmap
_audit_creation_method SHELXL-97
_cell_angle_alpha 90.00
_cell_angle_beta 100.377(5)
_cell_angle_gamma 90.00
_cell_formula_units_Z 1
_cell_length_a 6.971(2)
_cell_length_b 7.467(2)
_cell_length_c 9.267(3)
_cell_measurement_temperature 293(2)
_cell_volume 474.5(2)
_computing_cell_refinement 'Bruker SMART'
_computing_data_collection 'Bruker SMART'
_computing_data_reduction 'Bruker SHELXTL'
_computing_molecular_graphics 'Bruker SHELXTL'
_computing_publication_material 'Bruker SHELXTL'
_computing_structure_refinement 'SHELXL-97 (Sheldrick, 1997)'
_computing_structure_solution 'SHELXS-97 (Sheldrick, 1990)'
_diffrn_ambient_temperature 293(2)
_diffrn_measured_fraction_theta_full 0.996
_diffrn_measured_fraction_theta_max 0.996
_diffrn_measurement_device_type 'CCD area detector'
_diffrn_measurement_method 'phi and omega scans'
_diffrn_radiation_monochromator graphite
_diffrn_radiation_source 'fine-focus sealed tube'
_diffrn_radiation_type MoK\a
_diffrn_radiation_wavelength 0.71073
_diffrn_reflns_av_R_equivalents 0.0851
_diffrn_reflns_av_sigmaI/netI 0.0703
_diffrn_reflns_limit_h_max 7
_diffrn_reflns_limit_h_min -7
_diffrn_reflns_limit_k_max 4
_diffrn_reflns_limit_k_min -8
_diffrn_reflns_limit_l_max 10
_diffrn_reflns_limit_l_min -10
_diffrn_reflns_number 2183
_diffrn_reflns_theta_full 23.32
_diffrn_reflns_theta_max 23.32
_diffrn_reflns_theta_min 2.23
_exptl_absorpt_coefficient_mu 1.682
_exptl_absorpt_correction_T_max 0.3574
_exptl_absorpt_correction_T_min 0.2402
_exptl_absorpt_correction_type empirical
_exptl_crystal_colour pink
_exptl_crystal_density_diffrn 1.467
_exptl_crystal_density_method 'not measured'
_exptl_crystal_F_000 213
_refine_diff_density_max 0.998
_refine_diff_density_min -0.663
_refine_diff_density_rms 0.143
_refine_ls_extinction_method none
_refine_ls_goodness_of_fit_ref 1.060
_refine_ls_hydrogen_treatment none
_refine_ls_matrix_type full
_refine_ls_number_parameters 65
_refine_ls_number_reflns 755
_refine_ls_number_restraints 0
_refine_ls_restrained_S_all 1.060
_refine_ls_R_factor_all 0.0759
_refine_ls_R_factor_gt 0.0544
_refine_ls_shift/su_max 0.028
_refine_ls_shift/su_mean 0.006
_refine_ls_structure_factor_coef Fsqd
_refine_ls_weighting_details 'calc w=1/[\s^2^(Fo^2^)+(0.0866P)^2^+0.1210P] where P=(Fo^2^+2Fc^2^)/3'
_refine_ls_weighting_scheme calc
_refine_ls_wR_factor_gt 0.1392
_refine_ls_wR_factor_ref 0.1532
_reflns_number_gt 513
_reflns_number_total 755
_reflns_threshold_expression >2sigma(I)
_cod_data_source_file b200337f.txt
_cod_data_source_block coh2o
_cod_depositor_comments
;
The following automatic conversions were performed:

'_symmetry_cell_setting' value 'Monoclinic' changed to 'monoclinic'
according to
/usr/data/users/saulius/automatic-downloads/retrospective/RSC/lib/dictionaries/cif_core.dic
dictionary named 'cif_core.dic' version 2.4.2 from 2011-04-26.

Automatic conversion script
Id: cif_fix_values 2281 2013-09-26 08:29:07Z andrius 
;
_cod_original_cell_volume 474.4(3)
_cod_original_sg_symbol_H-M P2/m
_cod_database_code 7114172

loop_
_symmetry_equiv_pos_as_xyz
'x, y, z'
'-x, y, -z'
'-x, -y, -z'
'x, -y, z'

loop_
_atom_site_label
_atom_site_type_symbol
_atom_site_fract_x
_atom_site_fract_y
_atom_site_fract_z
_atom_site_U_iso_or_equiv
_atom_site_adp_type
_atom_site_occupancy
_atom_site_symmetry_multiplicity
_atom_site_calc_flag
_atom_site_refinement_flags
Co1 Co 0.5000 0.0000 0.5000 0.0303(5) Uani 1 4 d S
Fe1 Fe 0.0000 0.5000 0.5000 0.0296(6) Uani 1 4 d S
O2 O 0.4707(9) 0.0000 0.7263(6) 0.0502(17) Uani 1 2 d S
N1 N 0.2871(7) 0.1992(7) 0.4623(6) 0.0430(13) Uani 1 1 d .
C2 C 0.0987(14) 0.5000 0.6926(12) 0.051(3) Uani 1 2 d S
C1 C 0.1848(8) 0.3145(8) 0.4734(6) 0.0350(14) Uani 1 1 d .
O1 O 0.1692(13) 0.5000 0.8145(9) 0.089(3) Uani 1 2 d S
O5 O 0.0000 0.2132(14) 0.0000 0.122(4) Uani 1 2 d S
O4 O 0.3848(9) 0.3073(9) 0.1112(6) 0.106(2) Uani 1 1 d .
O3 O 0.0771(11) 0.0000 0.7670(8) 0.084(3) Uani 1 2 d S

loop_
_atom_site_aniso_label
_atom_site_aniso_U_11
_atom_site_aniso_U_22
_atom_site_aniso_U_33
_atom_site_aniso_U_23
_atom_site_aniso_U_13
_atom_site_aniso_U_12
Co1 0.0287(9) 0.0123(9) 0.0516(10) 0.000 0.0121(7) 0.000
Fe1 0.0286(10) 0.0113(9) 0.0496(11) 0.000 0.0088(7) 0.000
O2 0.053(4) 0.042(4) 0.056(4) 0.000 0.012(3) 0.000
N1 0.037(3) 0.019(3) 0.076(4) -0.002(3) 0.020(3) 0.005(2)
C2 0.055(6) 0.031(6) 0.066(7) 0.000 0.008(5) 0.000
C1 0.034(3) 0.018(3) 0.054(3) 0.000(3) 0.012(3) -0.009(3)
O1 0.120(8) 0.079(6) 0.060(5) 0.000 -0.007(5) 0.000
O5 0.124(8) 0.124(9) 0.127(8) 0.000 0.048(6) 0.000
O4 0.103(5) 0.104(6) 0.104(5) 0.042(4) 0.005(4) 0.000(4)
O3 0.077(6) 0.095(7) 0.085(5) 0.000 0.023(4) 0.000

loop_
_atom_type_symbol
_atom_type_description
_atom_type_scat_dispersion_real
_atom_type_scat_dispersion_imag
_atom_type_scat_source
C C 0.0033 0.0016 'International Tables Vol C Tables 4.2.6.8 and 6.1.1.4'
H H 0.0000 0.0000 'International Tables Vol C Tables 4.2.6.8 and 6.1.1.4'
N N 0.0061 0.0033 'International Tables Vol C Tables 4.2.6.8 and 6.1.1.4'
O O 0.0106 0.0060 'International Tables Vol C Tables 4.2.6.8 and 6.1.1.4'
Fe Fe 0.3463 0.8444 'International Tables Vol C Tables 4.2.6.8 and 6.1.1.4'
Co Co 0.3494 0.9721 'International Tables Vol C Tables 4.2.6.8 and 6.1.1.4'

loop_
_geom_angle_atom_site_label_1
_geom_angle_atom_site_label_2
_geom_angle_atom_site_label_3
_geom_angle
_geom_angle_site_symmetry_1
_geom_angle_site_symmetry_3
N1 Co1 N1 180.00(19) 4 2_656
N1 Co1 N1 91.0(3) 4 .
N1 Co1 N1 89.0(3) 2_656 .
N1 Co1 N1 89.0(3) 4 3_656
N1 Co1 N1 91.0(3) 2_656 3_656
N1 Co1 N1 180.000(1) . 3_656
N1 Co1 O2 91.50(18) 4 3_656
N1 Co1 O2 88.50(18) 2_656 3_656
N1 Co1 O2 91.50(18) . 3_656
N1 Co1 O2 88.50(18) 3_656 3_656
N1 Co1 O2 88.50(18) 4 .
N1 Co1 O2 91.50(18) 2_656 .
N1 Co1 O2 88.50(18) . .
N1 Co1 O2 91.50(18) 3_656 .
O2 Co1 O2 180.000(1) 3_656 .
C2 Fe1 C2 180.000(2) 3_566 .
C2 Fe1 C1 91.0(3) 3_566 4_565
C2 Fe1 C1 89.0(3) . 4_565
C2 Fe1 C1 89.0(3) 3_566 2_556
C2 Fe1 C1 91.0(3) . 2_556
C1 Fe1 C1 180.0 4_565 2_556
C2 Fe1 C1 91.0(3) 3_566 .
C2 Fe1 C1 89.0(3) . .
C1 Fe1 C1 91.3(3) 4_565 .
C1 Fe1 C1 88.7(3) 2_556 .
C2 Fe1 C1 89.0(3) 3_566 3_566
C2 Fe1 C1 91.0(3) . 3_566
C1 Fe1 C1 88.7(3) 4_565 3_566
C1 Fe1 C1 91.3(3) 2_556 3_566
C1 Fe1 C1 180.0(3) . 3_566
C1 N1 Co1 165.0(5) . .
O1 C2 Fe1 177.2(9) . .
N1 C1 Fe1 175.9(5) . .

loop_
_geom_bond_atom_site_label_1
_geom_bond_atom_site_label_2
_geom_bond_distance
_geom_bond_site_symmetry_2
Co1 N1 2.086(5) 4
Co1 N1 2.086(5) 2_656
Co1 N1 2.086(5) .
Co1 N1 2.086(5) 3_656
Co1 O2 2.143(6) 3_656
Co1 O2 2.143(6) .
Fe1 C2 1.794(11) 3_566
Fe1 C2 1.794(11) .
Fe1 C1 1.937(6) 4_565
Fe1 C1 1.937(6) 2_556
Fe1 C1 1.937(6) .
Fe1 C1 1.937(6) 3_566
N1 C1 1.135(8) .
C2 O1 1.147(11) .
